data_7064046
loop_
_publ_author_name
'Sivadas, Deepanjaly K.'
'Ravi, Sasikala'
'Padmanaban, Ramanathan'
'Moon, Dohyun'
'Anthony, Savarimuthu Philip'
'Madhu, Vedichi'

_publ_section_title
;
 Reversible fluorescence redox switching in activated
 carbonyl-functionalized fluorophores through the conversion of \a-keto
 esters and \a-hydroxy esters
;
_journal_issue 37
_journal_name_full 'New Journal of Chemistry'
_journal_page_first 16075
_journal_page_last 16085
_journal_paper_doi 10.1039/D5NJ01251A
_journal_volume 49
_journal_year 2025
_chemical_formula_moiety 'C22 H19 N O3'
_chemical_formula_sum 'C22 H19 N O3'
_chemical_formula_weight 345.38
_space_group_crystal_system orthorhombic
_space_group_IT_number 61
_space_group_name_Hall '-P 2ac 2ab'
_space_group_name_H-M_alt 'P b c a'
_atom_sites_solution_hydrogens geom
_audit_creation_method SHELXL-2019/3
_audit_update_record
;
2024-12-19 deposited with the CCDC.	2025-08-13 downloaded from the CCDC.
;
_cell_angle_alpha 90
_cell_angle_beta 90
_cell_angle_gamma 90
_cell_formula_units_Z 8
_cell_length_a 17.385(4)
_cell_length_b 9.6320(19)
_cell_length_c 21.886(4)
_cell_measurement_reflns_used 121019
_cell_measurement_temperature 220(2)
_cell_measurement_theta_max 33.548
_cell_measurement_theta_min 0.361
_cell_volume 3664.9(13)
_computing_cell_refinement '<i>HKL3000sm</i>(Otwinowski & Minor, 1997)'
_computing_data_collection '<i>PAL BL2D-SMDC Program</i>(Shin et.al, 2016)'
_computing_data_reduction '<i>HKL3000sm</i>(Otwinowski & Minor, 1997)'
_computing_molecular_graphics '<i>DIAMOND 4</i>(Putx&Brandenburg, 2014)'
_computing_publication_material '<i>publCIF</i>(Westrip, 2010)'
_computing_structure_refinement '<i>SHELXL-2018</i>(Sheldrick, 2018)'
_computing_structure_solution '<i>SHELXT-2018</i>(Sheldrick, 2018)'
_diffrn_ambient_temperature 220(2)
_diffrn_measured_fraction_theta_full 0.996
_diffrn_measured_fraction_theta_max 0.993
_diffrn_measurement_device_type 'Rayonix MX225HS CCD area detector'
_diffrn_measurement_method 'omega scan'
_diffrn_radiation_type synchrotron
_diffrn_radiation_wavelength 0.630
_diffrn_reflns_av_R_equivalents 0.0393
_diffrn_reflns_av_unetI/netI 0.0185
_diffrn_reflns_Laue_measured_fraction_full 0.996
_diffrn_reflns_Laue_measured_fraction_max 0.993
_diffrn_reflns_limit_h_max 23
_diffrn_reflns_limit_h_min -23
_diffrn_reflns_limit_k_max 12
_diffrn_reflns_limit_k_min -12
_diffrn_reflns_limit_l_max 29
_diffrn_reflns_limit_l_min -29
_diffrn_reflns_number 32759
_diffrn_reflns_point_group_measured_fraction_full 0.996
_diffrn_reflns_point_group_measured_fraction_max 0.993
_diffrn_reflns_theta_full 22.210
_diffrn_reflns_theta_max 24.999
_diffrn_reflns_theta_min 1.650
_diffrn_source 'PLSII 2D bending magnet'
_exptl_absorpt_coefficient_mu 0.065
_exptl_absorpt_correction_T_max 1.000
_exptl_absorpt_correction_T_min 0.960
_exptl_absorpt_correction_type empirical
_exptl_absorpt_process_details '<i>HKL3000sm Scalepack</i>(Otwinowski et.al,2003)'
_exptl_crystal_colour yellow
_exptl_crystal_density_diffrn 1.252
_exptl_crystal_description block
_exptl_crystal_F_000 1456
_exptl_crystal_size_max 0.151
_exptl_crystal_size_mid 0.149
_exptl_crystal_size_min 0.110
_refine_diff_density_max 0.275
_refine_diff_density_min -0.230
_refine_diff_density_rms 0.045
_refine_ls_extinction_method none
_refine_ls_goodness_of_fit_ref 1.076
_refine_ls_hydrogen_treatment constr
_refine_ls_matrix_type full
_refine_ls_number_parameters 236
_refine_ls_number_reflns 4598
_refine_ls_number_restraints 0
_refine_ls_restrained_S_all 1.076
_refine_ls_R_factor_all 0.0498
_refine_ls_R_factor_gt 0.0474
_refine_ls_shift/su_max 0.001
_refine_ls_shift/su_mean 0.000
_refine_ls_structure_factor_coef Fsqd
_refine_ls_weighting_details 'w=1/[\s^2^(Fo^2^)+(0.0795P)^2^+0.6304P] where P=(Fo^2^+2Fc^2^)/3'
_refine_ls_weighting_scheme calc
_refine_ls_wR_factor_gt 0.1382
_refine_ls_wR_factor_ref 0.1406
_reflns_Friedel_coverage 0.000
_reflns_number_gt 4220
_reflns_number_total 4598
_reflns_threshold_expression 'I > 2\s(I)'
_cod_data_source_file d5nj01251a2.cif
_cod_data_source_block SPA894
_cod_database_code 7064046
_shelx_shelxl_version_number 2019/3
_shelx_space_group_comment
;
The symmetry employed for this shelxl refinement is uniquely defined
by the following loop, which should always be used as a source of
symmetry information in preference to the above space-group names.
They are only intended as comments.
;
_shelx_estimated_absorpt_t_min 0.990
_shelx_estimated_absorpt_t_max 0.993

loop_
_space_group_symop_operation_xyz
'x, y, z'
'-x+1/2, -y, z+1/2'
'-x, y+1/2, -z+1/2'
'x+1/2, -y+1/2, -z'
'-x, -y, -z'
'x-1/2, y, -z-1/2'
'x, -y-1/2, z-1/2'
'-x-1/2, y-1/2, z'

loop_
_atom_site_label
_atom_site_type_symbol
_atom_site_fract_x
_atom_site_fract_y
_atom_site_fract_z
_atom_site_U_iso_or_equiv
_atom_site_adp_type
_atom_site_occupancy
_atom_site_site_symmetry_order
_atom_site_calc_flag
_atom_site_refinement_flags_posn
_atom_site_refinement_flags_adp
_atom_site_refinement_flags_occupancy
_atom_site_disorder_assembly
_atom_site_disorder_group
O1 O 0.35766(6) 0.81852(10) 0.63036(4) 0.0529(2) Uani 1 1 d . . . . .
O2 O 0.26716(6) 0.63942(14) 0.71297(4) 0.0650(3) Uani 1 1 d . . . . .
O3 O 0.18964(5) 0.68549(10) 0.63371(3) 0.0437(2) Uani 1 1 d . . . . .
N1 N 0.38790(6) 0.39066(10) 0.40795(4) 0.0400(2) Uani 1 1 d . . . . .
C1 C 0.37053(6) 0.24740(12) 0.40163(5) 0.0396(2) Uani 1 1 d . . . . .
C2 C 0.38796(9) 0.15541(14) 0.44851(7) 0.0558(3) Uani 1 1 d . . . . .
H2 H 0.410134 0.188029 0.484954 0.067 Uiso 1 1 calc R U . . .
C3 C 0.37246(12) 0.01526(17) 0.44122(11) 0.0811(6) Uani 1 1 d . . . . .
H3 H 0.383395 -0.046721 0.473231 0.097 Uiso 1 1 calc R U . . .
C4 C 0.34139(11) -0.03411(18) 0.38796(12) 0.0866(7) Uani 1 1 d . . . . .
H4 H 0.331406 -0.129465 0.383417 0.104 Uiso 1 1 calc R U . . .
C5 C 0.32486(9) 0.0565(2) 0.34110(9) 0.0763(6) Uani 1 1 d . . . . .
H5 H 0.304218 0.022414 0.304348 0.092 Uiso 1 1 calc R U . . .
C6 C 0.33847(7) 0.19853(16) 0.34766(6) 0.0522(3) Uani 1 1 d . . . . .
H6 H 0.326070 0.260356 0.315919 0.063 Uiso 1 1 calc R U . . .
C7 C 0.42234(6) 0.46021(11) 0.35679(4) 0.0339(2) Uani 1 1 d . . . . .
C8 C 0.49271(6) 0.41520(12) 0.33468(5) 0.0393(2) Uani 1 1 d . . . . .
H8 H 0.518104 0.340096 0.353261 0.047 Uiso 1 1 calc R U . . .
C9 C 0.52544(7) 0.48213(14) 0.28476(5) 0.0466(3) Uani 1 1 d . . . . .
H9 H 0.573437 0.452719 0.269800 0.056 Uiso 1 1 calc R U . . .
C10 C 0.48796(8) 0.59122(14) 0.25711(5) 0.0483(3) Uani 1 1 d . . . . .
H10 H 0.510307 0.635794 0.223273 0.058 Uiso 1 1 calc R U . . .
C11 C 0.41749(8) 0.63532(13) 0.27903(5) 0.0470(3) Uani 1 1 d . . . . .
H11 H 0.391879 0.709563 0.259967 0.056 Uiso 1 1 calc R U . . .
C12 C 0.38452(7) 0.57014(13) 0.32914(5) 0.0403(2) Uani 1 1 d . . . . .
H12 H 0.336760 0.600412 0.344244 0.048 Uiso 1 1 calc R U . . .
C13 C 0.37195(6) 0.46588(11) 0.46071(4) 0.0341(2) Uani 1 1 d . . . . .
C14 C 0.31448(6) 0.42383(12) 0.50185(5) 0.0385(2) Uani 1 1 d . . . . .
H14 H 0.287212 0.341072 0.494861 0.046 Uiso 1 1 calc R U . . .
C15 C 0.29799(6) 0.50366(11) 0.55247(5) 0.0370(2) Uani 1 1 d . . . . .
H15 H 0.258861 0.475217 0.579342 0.044 Uiso 1 1 calc R U . . .
C16 C 0.33839(6) 0.62618(11) 0.56460(4) 0.0331(2) Uani 1 1 d . . . . .
C17 C 0.39727(6) 0.66556(11) 0.52441(4) 0.0365(2) Uani 1 1 d . . . . .
H17 H 0.426013 0.746172 0.532466 0.044 Uiso 1 1 calc R U . . .
C18 C 0.41349(6) 0.58778(12) 0.47338(5) 0.0385(2) Uani 1 1 d . . . . .
H18 H 0.452754 0.616359 0.446669 0.046 Uiso 1 1 calc R U . . .
C19 C 0.32211(6) 0.71352(11) 0.61767(4) 0.0363(2) Uani 1 1 d . . . . .
C20 C 0.25673(7) 0.67236(12) 0.66096(4) 0.0385(2) Uani 1 1 d . . . . .
C21 C 0.12129(7) 0.65397(16) 0.67008(5) 0.0491(3) Uani 1 1 d . . . . .
H21A H 0.114038 0.724393 0.701875 0.059 Uiso 1 1 calc R U . . .
H21B H 0.126650 0.563086 0.689752 0.059 Uiso 1 1 calc R U . . .
C22 C 0.05484(8) 0.6536(2) 0.62753(7) 0.0664(4) Uani 1 1 d . . . . .
H22A H 0.008035 0.634520 0.650146 0.100 Uiso 1 1 calc R U . . .
H22B H 0.062326 0.582358 0.596749 0.100 Uiso 1 1 calc R U . . .
H22C H 0.050732 0.743504 0.607869 0.100 Uiso 1 1 calc R U . . .

loop_
_atom_site_aniso_label
_atom_site_aniso_U_11
_atom_site_aniso_U_22
_atom_site_aniso_U_33
_atom_site_aniso_U_23
_atom_site_aniso_U_13
_atom_site_aniso_U_12
O1 0.0573(5) 0.0548(5) 0.0465(5) -0.0154(4) 0.0045(4) -0.0092(4)
O2 0.0530(6) 0.1122(9) 0.0298(4) 0.0168(5) -0.0033(4) 0.0009(6)
O3 0.0376(4) 0.0645(5) 0.0289(4) 0.0082(3) 0.0031(3) 0.0084(4)
N1 0.0530(5) 0.0419(5) 0.0251(4) -0.0018(3) 0.0091(4) -0.0063(4)
C1 0.0375(5) 0.0441(6) 0.0372(5) -0.0057(4) 0.0096(4) -0.0037(4)
C2 0.0623(8) 0.0472(7) 0.0578(8) 0.0064(6) 0.0069(6) 0.0014(6)
C3 0.0877(13) 0.0443(8) 0.1113(15) 0.0093(9) 0.0314(11) 0.0027(8)
C4 0.0793(12) 0.0484(8) 0.1320(17) -0.0272(10) 0.0534(12) -0.0170(8)
C5 0.0514(8) 0.0881(12) 0.0892(12) -0.0541(10) 0.0322(8) -0.0280(8)
C6 0.0421(6) 0.0696(8) 0.0450(6) -0.0201(6) 0.0119(5) -0.0105(6)
C7 0.0378(5) 0.0428(5) 0.0212(4) -0.0004(3) 0.0008(3) -0.0032(4)
C8 0.0384(5) 0.0479(6) 0.0317(5) -0.0001(4) -0.0003(4) 0.0019(4)
C9 0.0433(6) 0.0581(7) 0.0384(5) -0.0053(5) 0.0112(4) -0.0045(5)
C10 0.0609(7) 0.0565(7) 0.0273(5) 0.0031(4) 0.0055(5) -0.0134(6)
C11 0.0561(7) 0.0511(6) 0.0338(5) 0.0082(5) -0.0092(5) -0.0016(5)
C12 0.0374(5) 0.0494(6) 0.0343(5) 0.0009(4) -0.0019(4) 0.0019(4)
C13 0.0385(5) 0.0404(5) 0.0236(4) -0.0001(3) 0.0022(3) -0.0025(4)
C14 0.0419(5) 0.0417(5) 0.0318(5) -0.0017(4) 0.0061(4) -0.0089(4)
C15 0.0382(5) 0.0440(5) 0.0286(4) 0.0012(4) 0.0069(4) -0.0045(4)
C16 0.0357(5) 0.0405(5) 0.0230(4) 0.0014(3) -0.0009(3) -0.0002(4)
C17 0.0402(5) 0.0419(5) 0.0273(4) 0.0002(4) 0.0005(4) -0.0084(4)
C18 0.0404(5) 0.0480(6) 0.0270(5) 0.0006(4) 0.0062(4) -0.0103(4)
C19 0.0377(5) 0.0443(5) 0.0270(4) -0.0008(4) -0.0019(4) 0.0028(4)
C20 0.0412(5) 0.0493(6) 0.0249(4) -0.0017(4) -0.0001(4) 0.0055(4)
C21 0.0398(6) 0.0737(8) 0.0337(5) 0.0016(5) 0.0094(4) 0.0093(5)
C22 0.0401(7) 0.1116(13) 0.0476(7) 0.0028(8) 0.0018(5) 0.0103(7)

loop_
_atom_type_symbol
_atom_type_description
_atom_type_scat_dispersion_real
_atom_type_scat_dispersion_imag
_atom_type_scat_source
C C 0.0021 0.0012 'International Tables Vol C Tables 4.2.6.8 and 6.1.1.4'
H H 0.0000 0.0000 'International Tables Vol C Tables 4.2.6.8 and 6.1.1.4'
N N 0.0044 0.0025 'International Tables Vol C Tables 4.2.6.8 and 6.1.1.4'
O O 0.0080 0.0047 'International Tables Vol C Tables 4.2.6.8 and 6.1.1.4'

loop_
_geom_angle_atom_site_label_1
_geom_angle_atom_site_label_2
_geom_angle_atom_site_label_3
_geom_angle
_geom_angle_site_symmetry_1
_geom_angle_site_symmetry_3
_geom_angle_publ_flag
C20 O3 C21 116.97(9) . . ?
C13 N1 C1 123.01(9) . . ?
C13 N1 C7 119.18(9) . . ?
C1 N1 C7 117.80(8) . . ?
C6 C1 C2 119.98(12) . . ?
C6 C1 N1 119.87(12) . . ?
C2 C1 N1 120.11(11) . . ?
C3 C2 C1 119.59(16) . . ?
C3 C2 H2 120.2 . . ?
C1 C2 H2 120.2 . . ?
C4 C3 C2 120.86(19) . . ?
C4 C3 H3 119.6 . . ?
C2 C3 H3 119.6 . . ?
C3 C4 C5 119.73(15) . . ?
C3 C4 H4 120.1 . . ?
C5 C4 H4 120.1 . . ?
C4 C5 C6 120.62(16) . . ?
C4 C5 H5 119.7 . . ?
C6 C5 H5 119.7 . . ?
C1 C6 C5 119.20(16) . . ?
C1 C6 H6 120.4 . . ?
C5 C6 H6 120.4 . . ?
C8 C7 C12 120.38(10) . . ?
C8 C7 N1 119.65(10) . . ?
C12 C7 N1 119.96(10) . . ?
C7 C8 C9 119.40(11) . . ?
C7 C8 H8 120.3 . . ?
C9 C8 H8 120.3 . . ?
C10 C9 C8 120.37(11) . . ?
C10 C9 H9 119.8 . . ?
C8 C9 H9 119.8 . . ?
C9 C10 C11 120.10(11) . . ?
C9 C10 H10 120.0 . . ?
C11 C10 H10 120.0 . . ?
C10 C11 C12 120.09(11) . . ?
C10 C11 H11 120.0 . . ?
C12 C11 H11 120.0 . . ?
C7 C12 C11 119.67(11) . . ?
C7 C12 H12 120.2 . . ?
C11 C12 H12 120.2 . . ?
N1 C13 C14 121.59(10) . . ?
N1 C13 C18 119.75(9) . . ?
C14 C13 C18 118.66(9) . . ?
C15 C14 C13 120.15(10) . . ?
C15 C14 H14 119.9 . . ?
C13 C14 H14 119.9 . . ?
C14 C15 C16 121.24(9) . . ?
C14 C15 H15 119.4 . . ?
C16 C15 H15 119.4 . . ?
C15 C16 C17 118.42(9) . . ?
C15 C16 C19 122.62(9) . . ?
C17 C16 C19 118.96(9) . . ?
C18 C17 C16 120.81(10) . . ?
C18 C17 H17 119.6 . . ?
C16 C17 H17 119.6 . . ?
C17 C18 C13 120.69(9) . . ?
C17 C18 H18 119.7 . . ?
C13 C18 H18 119.7 . . ?
O1 C19 C16 124.14(10) . . ?
O1 C19 C20 116.77(10) . . ?
C16 C19 C20 119.09(9) . . ?
O2 C20 O3 126.26(11) . . ?
O2 C20 C19 123.03(11) . . ?
O3 C20 C19 110.63(8) . . ?
O3 C21 C22 106.96(10) . . ?
O3 C21 H21A 110.3 . . ?
C22 C21 H21A 110.3 . . ?
O3 C21 H21B 110.3 . . ?
C22 C21 H21B 110.3 . . ?
H21A C21 H21B 108.6 . . ?
C21 C22 H22A 109.5 . . ?
C21 C22 H22B 109.5 . . ?
H22A C22 H22B 109.5 . . ?
C21 C22 H22C 109.5 . . ?
H22A C22 H22C 109.5 . . ?
H22B C22 H22C 109.5 . . ?

loop_
_geom_bond_atom_site_label_1
_geom_bond_atom_site_label_2
_geom_bond_distance
_geom_bond_site_symmetry_2
_geom_bond_publ_flag
O1 C19 1.2174(14) . ?
O2 C20 1.1955(13) . ?
O3 C20 1.3161(14) . ?
O3 C21 1.4621(14) . ?
N1 C13 1.3911(13) . ?
N1 C1 1.4193(15) . ?
N1 C7 1.4355(13) . ?
C1 C6 1.3883(17) . ?
C1 C2 1.3891(18) . ?
C2 C3 1.386(2) . ?
C2 H2 0.9400 . ?
C3 C4 1.370(3) . ?
C3 H3 0.9400 . ?
C4 C5 1.377(3) . ?
C4 H4 0.9400 . ?
C5 C6 1.396(2) . ?
C5 H5 0.9400 . ?
C6 H6 0.9400 . ?
C7 C8 1.3852(15) . ?
C7 C12 1.3856(15) . ?
C8 C9 1.3904(16) . ?
C8 H8 0.9400 . ?
C9 C10 1.3765(19) . ?
C9 H9 0.9400 . ?
C10 C11 1.3827(19) . ?
C10 H10 0.9400 . ?
C11 C12 1.3875(16) . ?
C11 H11 0.9400 . ?
C12 H12 0.9400 . ?
C13 C14 1.4047(14) . ?
C13 C18 1.4061(15) . ?
C14 C15 1.3787(14) . ?
C14 H14 0.9400 . ?
C15 C16 1.3987(15) . ?
C15 H15 0.9400 . ?
C16 C17 1.4020(14) . ?
C16 C19 1.4618(14) . ?
C17 C18 1.3740(15) . ?
C17 H17 0.9400 . ?
C18 H18 0.9400 . ?
C19 C20 1.5319(15) . ?
C21 C22 1.4838(18) . ?
C21 H21A 0.9800 . ?
C21 H21B 0.9800 . ?
C22 H22A 0.9700 . ?
C22 H22B 0.9700 . ?
C22 H22C 0.9700 . ?

loop_
_geom_torsion_atom_site_label_1
_geom_torsion_atom_site_label_2
_geom_torsion_atom_site_label_3
_geom_torsion_atom_site_label_4
_geom_torsion
_geom_torsion_site_symmetry_1
_geom_torsion_site_symmetry_2
_geom_torsion_site_symmetry_3
_geom_torsion_site_symmetry_4
_geom_torsion_publ_flag
C13 N1 C1 C6 136.95(11) . . . . ?
C7 N1 C1 C6 -41.99(15) . . . . ?
C13 N1 C1 C2 -45.24(17) . . . . ?
C7 N1 C1 C2 135.83(12) . . . . ?
C6 C1 C2 C3 -0.6(2) . . . . ?
N1 C1 C2 C3 -178.42(13) . . . . ?
C1 C2 C3 C4 1.1(3) . . . . ?
C2 C3 C4 C5 -0.4(3) . . . . ?
C3 C4 C5 C6 -0.9(2) . . . . ?
C2 C1 C6 C5 -0.63(18) . . . . ?
N1 C1 C6 C5 177.18(11) . . . . ?
C4 C5 C6 C1 1.4(2) . . . . ?
C13 N1 C7 C8 120.74(12) . . . . ?
C1 N1 C7 C8 -60.28(14) . . . . ?
C13 N1 C7 C12 -60.41(14) . . . . ?
C1 N1 C7 C12 118.57(12) . . . . ?
C12 C7 C8 C9 0.55(16) . . . . ?
N1 C7 C8 C9 179.39(10) . . . . ?
C7 C8 C9 C10 -0.67(18) . . . . ?
C8 C9 C10 C11 0.25(19) . . . . ?
C9 C10 C11 C12 0.29(19) . . . . ?
C8 C7 C12 C11 -0.02(16) . . . . ?
N1 C7 C12 C11 -178.86(10) . . . . ?
C10 C11 C12 C7 -0.40(18) . . . . ?
C1 N1 C13 C14 -23.60(17) . . . . ?
C7 N1 C13 C14 155.32(11) . . . . ?
C1 N1 C13 C18 156.97(11) . . . . ?
C7 N1 C13 C18 -24.11(16) . . . . ?
N1 C13 C14 C15 -177.41(10) . . . . ?
C18 C13 C14 C15 2.03(17) . . . . ?
C13 C14 C15 C16 -1.00(17) . . . . ?
C14 C15 C16 C17 -0.92(16) . . . . ?
C14 C15 C16 C19 179.70(10) . . . . ?
C15 C16 C17 C18 1.81(16) . . . . ?
C19 C16 C17 C18 -178.79(10) . . . . ?
C16 C17 C18 C13 -0.77(17) . . . . ?
N1 C13 C18 C17 178.29(10) . . . . ?
C14 C13 C18 C17 -1.15(17) . . . . ?
C15 C16 C19 O1 177.85(11) . . . . ?
C17 C16 C19 O1 -1.53(16) . . . . ?
C15 C16 C19 C20 -1.85(15) . . . . ?
C17 C16 C19 C20 178.77(9) . . . . ?
C21 O3 C20 O2 -1.39(19) . . . . ?
C21 O3 C20 C19 -178.14(10) . . . . ?
O1 C19 C20 O2 -64.74(17) . . . . ?
C16 C19 C20 O2 114.98(14) . . . . ?
O1 C19 C20 O3 112.14(12) . . . . ?
C16 C19 C20 O3 -68.14(13) . . . . ?
C20 O3 C21 C22 -170.94(13) . . . . ?
